data_7125117
loop_
_publ_author_name
'Tsao, Fu An'
'Waked, Alexander E.'
'Cao, Levy'
'Hofmann, Jordan'
'Liu, Lei'
'Grimme, Stefan'
'Stephan, Douglas W.'

_publ_section_title
;
 S(vi) Lewis acids: fluorosulfoxonium cations.
;
_journal_issue 84
_journal_name_full 'Chemical communications (Cambridge, England)'
_journal_page_first 12418
_journal_page_last 12421
_journal_paper_doi 10.1039/c6cc06929k
_journal_volume 52
_journal_year 2016
_chemical_formula_sum 'C37 H12 B F21 O S'
_chemical_formula_weight 914.34
_space_group_crystal_system orthorhombic
_space_group_IT_number 33
_space_group_name_Hall 'P 2c -2n'
_space_group_name_H-M_alt 'P n a 21'
_atom_sites_solution_hydrogens geom
_audit_creation_method SHELXL-2014/7
_audit_update_record
;
2016-08-20 deposited with the CCDC.
2016-09-09 downloaded from the CCDC.
;
_cell_angle_alpha 90
_cell_angle_beta 90
_cell_angle_gamma 90
_cell_formula_units_Z 4
_cell_length_a 14.6347(17)
_cell_length_b 9.7850(12)
_cell_length_c 23.547(3)
_cell_measurement_reflns_used 13168
_cell_measurement_temperature 150(2)
_cell_measurement_theta_max 26.37
_cell_measurement_theta_min 2.78
_cell_volume 3371.9(7)
_computing_structure_refinement 'SHELXL-2014/7 (Sheldrick, 2014)'
_diffrn_ambient_temperature 150(2)
_diffrn_measured_fraction_theta_full 1.000
_diffrn_measured_fraction_theta_max 0.997
_diffrn_measurement_device_type 'Bruker Apex II CCD detector'
_diffrn_measurement_method 'phi and omega scans'
_diffrn_radiation_type MoK\a
_diffrn_radiation_wavelength 0.71073
_diffrn_reflns_av_R_equivalents 0.0619
_diffrn_reflns_av_unetI/netI 0.0835
_diffrn_reflns_Laue_measured_fraction_full 1.000
_diffrn_reflns_Laue_measured_fraction_max 0.997
_diffrn_reflns_limit_h_max 11
_diffrn_reflns_limit_h_min -19
_diffrn_reflns_limit_k_max 7
_diffrn_reflns_limit_k_min -12
_diffrn_reflns_limit_l_max 18
_diffrn_reflns_limit_l_min -30
_diffrn_reflns_number 13441
_diffrn_reflns_point_group_measured_fraction_full 1.000
_diffrn_reflns_point_group_measured_fraction_max 0.997
_diffrn_reflns_theta_full 25.242
_diffrn_reflns_theta_max 27.506
_diffrn_reflns_theta_min 2.254
_exptl_absorpt_coefficient_mu 0.247
_exptl_absorpt_correction_T_max 0.7456
_exptl_absorpt_correction_T_min 0.6586
_exptl_absorpt_correction_type multi-scan
_exptl_absorpt_process_details SADABS
_exptl_crystal_colour colourless
_exptl_crystal_density_diffrn 1.801
_exptl_crystal_description block
_exptl_crystal_F_000 1808
_exptl_crystal_size_max 0.200
_exptl_crystal_size_mid 0.200
_exptl_crystal_size_min 0.200
_refine_diff_density_max 0.288
_refine_diff_density_min -0.461
_refine_diff_density_rms 0.062
_refine_ls_abs_structure_details
;
 Refined as an inversion twin.
;
_refine_ls_abs_structure_Flack 0.57(15)
_refine_ls_extinction_method none
_refine_ls_goodness_of_fit_ref 1.010
_refine_ls_hydrogen_treatment constr
_refine_ls_matrix_type full
_refine_ls_number_parameters 552
_refine_ls_number_reflns 6310
_refine_ls_number_restraints 1
_refine_ls_restrained_S_all 1.010
_refine_ls_R_factor_all 0.0619
_refine_ls_R_factor_gt 0.0463
_refine_ls_shift/su_max 0.001
_refine_ls_shift/su_mean 0.000
_refine_ls_structure_factor_coef Fsqd
_refine_ls_weighting_details 'w=1/[\s^2^(Fo^2^)+(0.0454P)^2^] where P=(Fo^2^+2Fc^2^)/3'
_refine_ls_weighting_scheme calc
_refine_ls_wR_factor_gt 0.1064
_refine_ls_wR_factor_ref 0.1153
_reflns_Friedel_coverage 0.953
_reflns_Friedel_fraction_full 1.000
_reflns_Friedel_fraction_max 0.997
_reflns_number_gt 5099
_reflns_number_total 6310
_reflns_threshold_expression 'I > 2\s(I)'
_cod_data_source_file c6cc06929k2.cif
_cod_data_source_block JHU002_a
_cod_database_code 7125117
_shelx_shelxl_version_number 2014/7
_shelx_space_group_comment
;
The symmetry employed for this shelxl refinement is uniquely defined
by the following loop, which should always be used as a source of
symmetry information in preference to the above space-group names.
They are only intended as comments.
;
_shelx_estimated_absorpt_t_min 0.952
_shelx_estimated_absorpt_t_max 0.952

loop_
_space_group_symop_operation_xyz
'x, y, z'
'-x, -y, z+1/2'
'x+1/2, -y+1/2, z'
'-x+1/2, y+1/2, z+1/2'

loop_
_atom_site_label
_atom_site_type_symbol
_atom_site_fract_x
_atom_site_fract_y
_atom_site_fract_z
_atom_site_U_iso_or_equiv
_atom_site_adp_type
_atom_site_occupancy
_atom_site_site_symmetry_order
_atom_site_calc_flag
_atom_site_refinement_flags_posn
_atom_site_refinement_flags_adp
S1 S 0.53292(9) 0.00554(13) 0.64855(6) 0.0336(3) Uani 1 1 d . .
F1 F 0.37338(18) 0.4848(3) 0.54428(11) 0.0271(6) Uani 1 1 d . .
F20 F 0.4901(2) 0.2047(3) 0.32800(11) 0.0290(6) Uani 1 1 d . .
F16 F 0.3930(2) 0.2024(3) 0.52031(12) 0.0290(6) Uani 1 1 d . .
F10 F 0.64376(19) 0.2591(3) 0.39222(13) 0.0297(6) Uani 1 1 d . .
F15 F 0.59244(19) 0.1627(2) 0.49779(12) 0.0289(6) Uani 1 1 d . .
F6 F 0.4611(2) 0.6581(3) 0.37834(13) 0.0321(7) Uani 1 1 d . .
F5 F 0.3553(2) 0.4276(3) 0.34445(11) 0.0282(6) Uani 1 1 d . .
F11 F 0.5136(2) 0.6332(2) 0.49975(12) 0.0299(6) Uani 1 1 d . .
F14 F 0.7087(2) 0.2056(3) 0.58184(13) 0.0357(7) Uani 1 1 d . .
F2 F 0.2075(2) 0.5896(3) 0.54379(13) 0.0360(7) Uani 1 1 d . .
F7 F 0.5743(2) 0.7567(3) 0.30181(14) 0.0370(7) Uani 1 1 d . .
F19 F 0.4199(2) -0.0402(3) 0.31455(13) 0.0381(7) Uani 1 1 d . .
F17 F 0.3225(2) -0.0454(3) 0.50517(14) 0.0393(8) Uani 1 1 d . .
F9 F 0.75580(19) 0.3602(3) 0.31411(13) 0.0386(7) Uani 1 1 d . .
F13 F 0.7297(2) 0.4588(3) 0.62745(13) 0.0413(8) Uani 1 1 d . .
F4 F 0.1894(2) 0.5378(3) 0.34564(13) 0.0388(7) Uani 1 1 d . .
F12 F 0.6261(2) 0.6705(3) 0.58737(14) 0.0407(8) Uani 1 1 d . .
F3 F 0.1120(2) 0.6211(3) 0.44510(15) 0.0445(8) Uani 1 1 d . .
F18 F 0.3289(2) -0.1673(3) 0.40105(16) 0.0424(8) Uani 1 1 d . .
F8 F 0.7220(2) 0.6104(4) 0.26708(15) 0.0477(8) Uani 1 1 d . .
C27 C 0.6223(3) 0.3821(5) 0.3699(2) 0.0238(10) Uani 1 1 d . .
C21 C 0.3322(3) 0.4971(4) 0.4925(2) 0.0217(9) Uani 1 1 d . .
C25 C 0.3220(3) 0.4693(4) 0.3958(2) 0.0215(9) Uani 1 1 d . .
C15 C 0.4022(3) 0.1457(4) 0.46796(19) 0.0222(9) Uani 1 1 d . .
C34 C 0.6593(3) 0.3115(5) 0.5613(2) 0.0261(10) Uani 1 1 d . .
C20 C 0.3762(3) 0.4538(4) 0.4437(2) 0.0190(9) Uani 1 1 d . .
C30 C 0.5906(3) 0.6321(5) 0.3243(2) 0.0264(10) Uani 1 1 d . .
C19 C 0.4513(3) 0.1481(4) 0.3745(2) 0.0229(10) Uani 1 1 d . .
C35 C 0.6699(3) 0.4389(5) 0.5847(2) 0.0283(11) Uani 1 1 d . .
C29 C 0.6659(3) 0.5590(5) 0.3068(2) 0.0301(11) Uani 1 1 d . .
C32 C 0.5435(3) 0.3952(4) 0.49469(19) 0.0216(9) Uani 1 1 d . .
C22 C 0.2458(3) 0.5521(5) 0.4940(2) 0.0255(10) Uani 1 1 d . .
C14 C 0.4472(3) 0.2182(4) 0.4256(2) 0.0215(9) Uani 1 1 d . .
C28 C 0.6814(3) 0.4327(5) 0.3304(2) 0.0279(11) Uani 1 1 d . .
C33 C 0.5975(3) 0.2919(5) 0.5179(2) 0.0231(9) Uani 1 1 d . .
C9 C 0.4589(4) 0.3935(5) 0.6683(2) 0.0309(11) Uani 1 1 d . .
H9A H 0.4124 0.4541 0.6557 0.037 Uiso 1 1 calc R U
C2 C 0.3958(4) -0.0608(5) 0.7177(2) 0.0286(11) Uani 1 1 d . .
H2A H 0.4203 0.0057 0.7428 0.034 Uiso 1 1 calc R U
C37 C 0.5586(3) 0.5220(4) 0.5197(2) 0.0227(9) Uani 1 1 d . .
C7 C 0.5277(3) 0.1738(5) 0.6701(2) 0.0275(11) Uani 1 1 d . .
C16 C 0.3649(3) 0.0172(5) 0.4613(2) 0.0272(11) Uani 1 1 d . .
C10 C 0.5275(4) 0.4419(5) 0.7042(2) 0.0289(11) Uani 1 1 d . .
C1 C 0.4336(3) -0.0830(4) 0.6645(2) 0.0245(10) Uani 1 1 d . .
C8 C 0.4575(3) 0.2574(5) 0.6507(2) 0.0287(10) Uani 1 1 d . .
H8A H 0.4108 0.2235 0.6266 0.034 Uiso 1 1 calc R U
C24 C 0.2356(3) 0.5251(4) 0.3947(2) 0.0262(10) Uani 1 1 d . .
C36 C 0.6181(3) 0.5450(5) 0.5640(2) 0.0277(11) Uani 1 1 d . .
C31 C 0.5322(3) 0.5782(4) 0.3640(2) 0.0242(10) Uani 1 1 d . .
C3 C 0.3208(4) -0.1397(5) 0.7329(2) 0.0343(12) Uani 1 1 d . .
H3A H 0.2930 -0.1273 0.7690 0.041 Uiso 1 1 calc R U
C26 C 0.5430(3) 0.4485(4) 0.38792(18) 0.0203(9) Uani 1 1 d . .
C17 C 0.3694(3) -0.0459(4) 0.4094(2) 0.0276(11) Uani 1 1 d . .
C6 C 0.4000(4) -0.1805(5) 0.6261(2) 0.0330(12) Uani 1 1 d . .
H6A H 0.4275 -0.1945 0.5900 0.040 Uiso 1 1 calc R U
C12 C 0.5950(4) 0.3536(5) 0.7230(2) 0.0339(12) Uani 1 1 d . .
H12A H 0.6412 0.3863 0.7479 0.041 Uiso 1 1 calc R U
C18 C 0.4150(3) 0.0191(5) 0.3663(2) 0.0265(11) Uani 1 1 d . .
C23 C 0.1965(3) 0.5675(5) 0.4448(2) 0.0265(10) Uani 1 1 d . .
C13 C 0.5959(4) 0.2186(5) 0.7060(2) 0.0325(12) Uani 1 1 d . .
H13A H 0.6423 0.1580 0.7187 0.039 Uiso 1 1 calc R U
C5 C 0.3253(4) -0.2548(5) 0.6435(3) 0.0374(13) Uani 1 1 d . .
H5A H 0.2999 -0.3209 0.6185 0.045 Uiso 1 1 calc R U
C4 C 0.2864(4) -0.2360(5) 0.6958(2) 0.0364(13) Uani 1 1 d . .
H4A H 0.2353 -0.2898 0.7067 0.044 Uiso 1 1 calc R U
C11 C 0.5276(4) 0.5891(5) 0.7218(2) 0.0366(13) Uani 1 1 d . .
H11A H 0.5611 0.5991 0.7575 0.055 Uiso 1 1 calc R U
H11B H 0.4646 0.6204 0.7269 0.055 Uiso 1 1 calc R U
H11C H 0.5573 0.6441 0.6923 0.055 Uiso 1 1 calc R U
B1 B 0.4784(4) 0.3793(5) 0.4384(2) 0.0209(10) Uani 1 1 d . .
F22 F 0.5280(3) 0.0116(3) 0.58358(14) 0.0465(9) Uani 1 1 d . .
O1 O 0.6141(3) -0.0601(4) 0.66540(19) 0.0433(10) Uani 1 1 d . .

loop_
_atom_site_aniso_label
_atom_site_aniso_U_11
_atom_site_aniso_U_22
_atom_site_aniso_U_33
_atom_site_aniso_U_23
_atom_site_aniso_U_13
_atom_site_aniso_U_12
S1 0.0340(7) 0.0304(6) 0.0364(7) 0.0072(6) 0.0108(6) 0.0078(6)
F1 0.0263(15) 0.0387(14) 0.0162(13) -0.0046(11) 0.0001(11) -0.0015(12)
F20 0.0372(17) 0.0294(13) 0.0206(14) -0.0028(11) 0.0017(12) -0.0006(12)
F16 0.0384(17) 0.0292(13) 0.0194(13) -0.0029(11) 0.0094(13) -0.0031(12)
F10 0.0257(15) 0.0316(14) 0.0318(15) -0.0005(12) 0.0017(13) 0.0089(12)
F15 0.0317(16) 0.0262(13) 0.0288(14) 0.0019(12) -0.0047(13) 0.0044(12)
F6 0.0325(16) 0.0250(13) 0.0388(17) 0.0060(12) 0.0057(13) 0.0053(12)
F5 0.0330(16) 0.0353(15) 0.0164(13) -0.0038(11) 0.0014(12) 0.0037(12)
F11 0.0351(16) 0.0216(12) 0.0329(16) 0.0006(12) -0.0034(13) -0.0032(12)
F14 0.0295(16) 0.0467(16) 0.0310(15) 0.0103(14) -0.0081(14) 0.0057(13)
F2 0.0275(16) 0.0475(17) 0.0331(16) -0.0205(14) 0.0074(13) 0.0031(13)
F7 0.0412(18) 0.0321(14) 0.0377(17) 0.0145(13) -0.0043(15) -0.0108(13)
F19 0.0452(19) 0.0340(14) 0.0351(17) -0.0168(13) -0.0062(15) 0.0050(14)
F17 0.0416(19) 0.0305(14) 0.046(2) 0.0050(13) 0.0151(15) -0.0058(13)
F9 0.0191(15) 0.0580(18) 0.0387(18) -0.0109(15) 0.0059(13) -0.0008(14)
F13 0.0348(17) 0.0551(18) 0.0341(17) 0.0034(15) -0.0141(14) -0.0171(14)
F4 0.0370(18) 0.0485(17) 0.0311(16) -0.0033(14) -0.0156(14) 0.0144(14)
F12 0.050(2) 0.0339(15) 0.0378(18) -0.0061(13) -0.0094(15) -0.0154(14)
F3 0.0260(17) 0.0508(19) 0.057(2) -0.0144(16) -0.0045(15) 0.0187(14)
F18 0.0395(19) 0.0221(13) 0.066(2) -0.0120(14) 0.0047(17) -0.0042(12)
F8 0.0323(18) 0.072(2) 0.0387(18) 0.0109(17) 0.0125(15) -0.0189(16)
C27 0.021(2) 0.030(2) 0.020(2) -0.0030(19) -0.0020(19) -0.002(2)
C21 0.024(2) 0.022(2) 0.019(2) -0.0039(18) -0.0009(19) -0.0029(18)
C25 0.025(2) 0.0216(19) 0.018(2) -0.0017(18) 0.0030(19) 0.0010(18)
C15 0.021(2) 0.025(2) 0.021(2) -0.0025(18) -0.0020(19) 0.0025(19)
C34 0.021(2) 0.037(2) 0.021(2) 0.006(2) 0.001(2) -0.0007(19)
C20 0.019(2) 0.0155(18) 0.022(2) 0.0002(17) 0.0012(18) -0.0014(17)
C30 0.031(3) 0.028(2) 0.021(2) 0.0044(18) -0.006(2) -0.010(2)
C19 0.023(2) 0.023(2) 0.023(2) 0.0006(19) -0.0002(19) 0.0050(19)
C35 0.020(2) 0.043(3) 0.023(2) 0.007(2) -0.003(2) -0.012(2)
C29 0.025(3) 0.046(3) 0.020(2) 0.001(2) 0.002(2) -0.017(2)
C32 0.020(2) 0.029(2) 0.016(2) 0.0009(18) 0.0054(19) -0.0026(18)
C22 0.025(2) 0.026(2) 0.026(2) -0.011(2) 0.006(2) -0.0010(19)
C14 0.020(2) 0.022(2) 0.022(2) -0.0004(18) -0.0011(19) 0.0037(18)
C28 0.018(2) 0.043(3) 0.023(2) -0.011(2) 0.001(2) -0.005(2)
C33 0.022(2) 0.027(2) 0.021(2) 0.0008(19) 0.004(2) -0.0010(19)
C9 0.032(3) 0.033(2) 0.027(3) 0.005(2) -0.005(2) 0.008(2)
C2 0.034(3) 0.028(2) 0.024(2) -0.002(2) -0.002(2) -0.006(2)
C37 0.025(2) 0.023(2) 0.020(2) 0.0022(18) 0.004(2) -0.0024(18)
C7 0.026(3) 0.030(2) 0.026(2) 0.007(2) 0.002(2) 0.007(2)
C16 0.023(2) 0.025(2) 0.034(3) 0.006(2) 0.003(2) 0.0036(19)
C10 0.033(3) 0.035(2) 0.019(2) 0.005(2) 0.005(2) -0.003(2)
C1 0.026(2) 0.023(2) 0.025(2) 0.0023(19) -0.001(2) 0.0042(19)
C8 0.024(2) 0.035(2) 0.027(2) 0.002(2) -0.003(2) 0.006(2)
C24 0.028(3) 0.023(2) 0.028(2) -0.0033(19) -0.010(2) 0.0017(19)
C36 0.025(2) 0.029(2) 0.028(3) -0.002(2) 0.003(2) -0.013(2)
C31 0.024(2) 0.025(2) 0.024(2) -0.0024(18) -0.002(2) -0.0009(19)
C3 0.040(3) 0.034(3) 0.029(3) -0.001(2) 0.007(2) -0.009(2)
C26 0.022(2) 0.025(2) 0.014(2) -0.0028(17) 0.0013(19) 0.0003(18)
C17 0.022(2) 0.0181(19) 0.043(3) -0.003(2) -0.004(2) 0.0052(18)
C6 0.043(3) 0.033(3) 0.023(2) -0.004(2) -0.006(2) 0.013(2)
C12 0.033(3) 0.042(3) 0.027(3) 0.010(2) -0.005(2) -0.004(2)
C18 0.024(3) 0.027(2) 0.029(3) -0.009(2) -0.004(2) 0.0085(19)
C23 0.019(2) 0.025(2) 0.035(3) -0.005(2) -0.003(2) 0.0048(18)
C13 0.027(3) 0.038(3) 0.032(3) 0.013(2) 0.000(2) 0.004(2)
C5 0.041(3) 0.036(3) 0.035(3) -0.008(2) -0.017(3) 0.006(2)
C4 0.033(3) 0.035(3) 0.042(3) -0.001(2) -0.007(3) -0.009(2)
C11 0.047(4) 0.032(3) 0.030(3) 0.002(2) -0.002(3) 0.000(2)
B1 0.022(3) 0.024(2) 0.017(2) 0.000(2) 0.005(2) 0.000(2)
F22 0.060(2) 0.0462(17) 0.0334(17) 0.0057(15) 0.0164(17) 0.0093(16)
O1 0.031(2) 0.0384(19) 0.060(3) 0.006(2) 0.0043(19) 0.0104(16)

loop_
_atom_type_symbol
_atom_type_description
_atom_type_scat_dispersion_real
_atom_type_scat_dispersion_imag
_atom_type_scat_source
C C 0.0033 0.0016 'International Tables Vol C Tables 4.2.6.8 and 6.1.1.4'
H H 0.0000 0.0000 'International Tables Vol C Tables 4.2.6.8 and 6.1.1.4'
B B 0.0013 0.0007 'International Tables Vol C Tables 4.2.6.8 and 6.1.1.4'
S S 0.1246 0.1234 'International Tables Vol C Tables 4.2.6.8 and 6.1.1.4'
F F 0.0171 0.0103 'International Tables Vol C Tables 4.2.6.8 and 6.1.1.4'
O O 0.0106 0.0060 'International Tables Vol C Tables 4.2.6.8 and 6.1.1.4'

loop_
_geom_angle_atom_site_label_1
_geom_angle_atom_site_label_2
_geom_angle_atom_site_label_3
_geom_angle
O1 S1 F22 109.8(2)
O1 S1 C7 113.0(3)
F22 S1 C7 104.7(2)
O1 S1 C1 114.7(2)
F22 S1 C1 101.3(2)
C7 S1 C1 112.1(2)
F10 C27 C28 116.3(4)
F10 C27 C26 119.3(4)
C28 C27 C26 124.4(4)
F1 C21 C22 114.8(4)
F1 C21 C20 120.7(4)
C22 C21 C20 124.6(5)
F5 C25 C24 115.5(4)
F5 C25 C20 118.9(4)
C24 C25 C20 125.7(4)
F16 C15 C16 115.8(4)
F16 C15 C14 119.3(4)
C16 C15 C14 124.8(4)
F14 C34 C35 119.4(4)
F14 C34 C33 120.7(4)
C35 C34 C33 119.9(4)
C21 C20 C25 112.1(4)
C21 C20 B1 127.7(4)
C25 C20 B1 120.0(4)
F7 C30 C31 120.3(4)
F7 C30 C29 119.5(4)
C31 C30 C29 120.2(4)
F20 C19 C18 114.9(4)
F20 C19 C14 121.2(4)
C18 C19 C14 123.8(5)
F13 C35 C34 120.3(4)
F13 C35 C36 120.9(4)
C34 C35 C36 118.7(4)
F8 C29 C28 121.2(5)
F8 C29 C30 120.3(5)
C28 C29 C30 118.5(4)
C37 C32 C33 113.0(4)
C37 C32 B1 121.2(4)
C33 C32 B1 125.3(4)
F2 C22 C23 119.0(4)
F2 C22 C21 120.6(5)
C23 C22 C21 120.4(5)
C19 C14 C15 113.0(4)
C19 C14 B1 127.8(4)
C15 C14 B1 118.8(4)
F9 C28 C27 120.8(5)
F9 C28 C29 119.3(4)
C27 C28 C29 119.9(5)
F15 C33 C34 115.2(4)
F15 C33 C32 120.6(4)
C34 C33 C32 124.2(4)
C8 C9 C10 121.0(5)
C8 C9 H9A 119.5
C10 C9 H9A 119.5
C1 C2 C3 117.4(4)
C1 C2 H2A 121.3
C3 C2 H2A 121.3
F11 C37 C36 116.0(4)
F11 C37 C32 119.5(4)
C36 C37 C32 124.5(4)
C13 C7 C8 123.3(5)
C13 C7 S1 116.8(4)
C8 C7 S1 119.9(4)
F17 C16 C17 119.9(4)
F17 C16 C15 120.5(5)
C17 C16 C15 119.5(5)
C12 C10 C9 119.6(5)
C12 C10 C11 120.8(5)
C9 C10 C11 119.6(5)
C2 C1 C6 123.3(5)
C2 C1 S1 116.8(4)
C6 C1 S1 119.7(4)
C7 C8 C9 117.0(5)
C7 C8 H8A 121.5
C9 C8 H8A 121.5
F4 C24 C23 120.0(4)
F4 C24 C25 120.9(4)
C23 C24 C25 119.1(4)
F12 C36 C35 119.6(4)
F12 C36 C37 120.7(4)
C35 C36 C37 119.6(4)
F6 C31 C30 115.5(4)
F6 C31 C26 120.9(4)
C30 C31 C26 123.6(4)
C4 C3 C2 120.3(5)
C4 C3 H3A 119.8
C2 C3 H3A 119.8
C27 C26 C31 113.2(4)
C27 C26 B1 120.0(4)
C31 C26 B1 126.4(4)
F18 C17 C16 120.6(5)
F18 C17 C18 121.1(5)
C16 C17 C18 118.3(4)
C5 C6 C1 116.5(5)
C5 C6 H6A 121.7
C1 C6 H6A 121.7
C13 C12 C10 120.8(5)
C13 C12 H12A 119.6
C10 C12 H12A 119.6
F19 C18 C17 119.6(4)
F19 C18 C19 119.8(5)
C17 C18 C19 120.5(4)
F3 C23 C22 121.5(5)
F3 C23 C24 120.4(4)
C22 C23 C24 118.1(4)
C12 C13 C7 118.3(5)
C12 C13 H13A 120.8
C7 C13 H13A 120.8
C4 C5 C6 121.8(5)
C4 C5 H5A 119.1
C6 C5 H5A 119.1
C5 C4 C3 120.6(5)
C5 C4 H4A 119.7
C3 C4 H4A 119.7
C10 C11 H11A 109.5
C10 C11 H11B 109.5
H11A C11 H11B 109.5
C10 C11 H11C 109.5
H11A C11 H11C 109.5
H11B C11 H11C 109.5
C32 B1 C26 102.0(4)
C32 B1 C20 114.8(4)
C26 B1 C20 112.7(4)
C32 B1 C14 113.2(4)
C26 B1 C14 114.3(4)
C20 B1 C14 100.4(4)

loop_
_geom_bond_atom_site_label_1
_geom_bond_atom_site_label_2
_geom_bond_distance
S1 O1 1.407(4)
S1 F22 1.533(3)
S1 C7 1.725(5)
S1 C1 1.733(5)
F1 C21 1.364(5)
F20 C19 1.352(6)
F16 C15 1.358(5)
F10 C27 1.350(5)
F15 C33 1.352(5)
F6 C31 1.345(6)
F5 C25 1.366(5)
F11 C37 1.355(5)
F14 C34 1.354(6)
F2 C22 1.351(5)
F7 C30 1.351(5)
F19 C18 1.352(5)
F17 C16 1.352(6)
F9 C28 1.356(6)
F13 C35 1.348(6)
F4 C24 1.346(6)
F12 C36 1.351(6)
F3 C23 1.343(5)
F18 C17 1.342(5)
F8 C29 1.343(6)
C27 C28 1.362(7)
C27 C26 1.397(7)
C21 C22 1.375(7)
C21 C20 1.385(7)
C25 C24 1.378(7)
C25 C20 1.386(7)
C15 C16 1.380(7)
C15 C14 1.391(7)
C34 C35 1.373(7)
C34 C33 1.377(7)
C20 B1 1.668(7)
C30 C31 1.371(7)
C30 C29 1.377(8)
C19 C18 1.383(7)
C19 C14 1.385(7)
C35 C36 1.375(7)
C29 C28 1.374(7)
C32 C37 1.392(6)
C32 C33 1.395(6)
C32 B1 1.640(7)
C22 C23 1.372(7)
C14 B1 1.669(7)
C9 C8 1.395(7)
C9 C10 1.395(7)
C9 H9A 0.9500
C2 C1 1.388(7)
C2 C3 1.389(7)
C2 H2A 0.9500
C37 C36 1.378(7)
C7 C13 1.380(8)
C7 C8 1.389(7)
C16 C17 1.371(7)
C10 C12 1.385(7)
C10 C11 1.498(7)
C1 C6 1.402(7)
C8 H8A 0.9500
C24 C23 1.375(7)
C31 C26 1.397(6)
C3 C4 1.380(7)
C3 H3A 0.9500
C26 B1 1.663(7)
C17 C18 1.372(7)
C6 C5 1.376(8)
C6 H6A 0.9500
C12 C13 1.380(7)
C12 H12A 0.9500
C13 H13A 0.9500
C5 C4 1.368(8)
C5 H5A 0.9500
C4 H4A 0.9500
C11 H11A 0.9800
C11 H11B 0.9800
C11 H11C 0.9800
